data_1544627
loop_
_publ_author_name
'Boukebbous, Khaled'
'Laifa, El Adoui'
'De Mallmann, Aimery'
'Taoufik, Mostafa'

_publ_section_title
;
 4,5-Dichloro-3<i>H</i>-1,2-dithiol-3-one
;
_journal_issue 11
_journal_name_full IUCrData
_journal_page_first x161820
_journal_paper_doi 10.1107/S2414314616018204
_journal_volume 1
_journal_year 2016
_chemical_formula_moiety 'C3 Cl2 O1 S2'
_chemical_formula_sum 'C3 Cl2 O S2'
_chemical_formula_weight 187.07
_chemical_name_systematic
;
4,5-Dichloro-3<i>H</i>-1,2-dithiol-3-one
;
_space_group_IT_number 14
_symmetry_cell_setting monoclinic
_symmetry_space_group_name_Hall '-P 2yn'
_symmetry_space_group_name_H-M 'P 1 21/n 1'
_atom_sites_solution_primary direct
_atom_sites_solution_secondary difmap
_cell_angle_alpha 90
_cell_angle_beta 98.62(2)
_cell_angle_gamma 90
_cell_formula_units_Z 4
_cell_length_a 8.678(2)
_cell_length_b 7.9332(14)
_cell_length_c 8.7340(18)
_cell_measurement_reflns_used 1441
_cell_measurement_temperature 150
_cell_measurement_theta_max 28.4070
_cell_measurement_theta_min 3.5080
_cell_volume 594.5(2)
_computing_cell_refinement
;
CrysAlis PRO (Rigaku OD, 2015)
;
_computing_data_collection
;
CrysAlis PRO (Rigaku OD, 2015)
;
_computing_data_reduction
;
CrysAlis PRO (Rigaku OD, 2015)
;
_computing_molecular_graphics
;
Mercury (Macrae <i>et al.</i>,  2008)
;
_computing_publication_material
;
CRYSTALS (Betteridge <i>et al.</i>,  2003)
;
_computing_structure_refinement
;
CRYSTALS (Betteridge <i>et al.</i>,  2003)
;
_computing_structure_solution
;
SIR97 (Altomare <i>et al.</i>,  1999)
;
_diffrn_ambient_temperature 150
_diffrn_detector_area_resol_mean 10.4685
_diffrn_measured_fraction_theta_full 0.997
_diffrn_measured_fraction_theta_max 0.897
_diffrn_measurement_device 'four-circle diffractometer'
_diffrn_measurement_device_type 'Agilent Xcalibur, Atlas, Gemini ultra'
_diffrn_measurement_method \w
_diffrn_radiation_monochromator graphite
_diffrn_radiation_type 'Mo K\a'
_diffrn_radiation_wavelength 0.71073
_diffrn_reflns_av_R_equivalents 0.036
_diffrn_reflns_limit_h_max 11
_diffrn_reflns_limit_h_min -6
_diffrn_reflns_limit_k_max 10
_diffrn_reflns_limit_k_min -10
_diffrn_reflns_limit_l_max 11
_diffrn_reflns_limit_l_min -11
_diffrn_reflns_number 2973
_diffrn_reflns_theta_full 26.592
_diffrn_reflns_theta_max 28.678
_diffrn_reflns_theta_min 3.487
_diffrn_standards_number 0
_exptl_absorpt_coefficient_mu 1.673
_exptl_absorpt_correction_T_max 0.822
_exptl_absorpt_correction_T_min 0.603
_exptl_absorpt_correction_type analytical
_exptl_absorpt_process_details
;
(CrysAlis PRO; Rigaku OD, 2015)
;
_exptl_crystal_colour 'light yellow'
_exptl_crystal_density_diffrn 2.090
_exptl_crystal_density_method 'not measured'
_exptl_crystal_description plate
_exptl_crystal_F_000 368
_exptl_crystal_size_max 0.507
_exptl_crystal_size_mid 0.185
_exptl_crystal_size_min 0.148
_refine_diff_density_max 0.45
_refine_diff_density_min -0.41
_refine_ls_extinction_coef 17(4)
_refine_ls_extinction_method 'Larson, Equation 22'
_refine_ls_goodness_of_fit_ref 0.9920
_refine_ls_hydrogen_treatment undef
_refine_ls_matrix_type full
_refine_ls_number_constraints 0
_refine_ls_number_parameters 74
_refine_ls_number_reflns 1373
_refine_ls_number_restraints 0
_refine_ls_R_factor_all 0.0359
_refine_ls_R_factor_gt 0.0320
_refine_ls_shift/su_max 0.0004321
_refine_ls_shift/su_mean 0.0000351
_refine_ls_structure_factor_coef Fsqd
_refine_ls_weighting_details
;
[weight] = 1/[A~0~*T~0~(x)+A~1~*T~1~(x) ... +A~n-1~]*T~n-1~(x)]
where A~i~ are Chebychev coefficients and x= Fcalc/Fmax;
w = [weight]*[1-(deltaF/6*sigmaF)^2^]^2^
A~i~ coefficient are:
0.248E+04 0.417E+04 0.267E+04 0.120E+04 299.
;
_refine_ls_weighting_scheme calc
_refine_ls_wR_factor_all 0.0938
_refine_ls_wR_factor_gt 0.0858
_refine_ls_wR_factor_ref 0.0938
_reflns_number_gt 1228
_reflns_number_total 1377
_reflns_threshold_expression I>2.0\s(I)
_cod_data_source_file bh4018sup1.cif
_cod_data_source_block I
_cod_original_formula_sum 'C3 Cl2 O1 S2'
_cod_database_code 1544627

loop_
_symmetry_equiv_pos_as_xyz
x,y,z
-x,-y,-z
-x+1/2,y+1/2,-z+1/2
x+1/2,-y+1/2,z+1/2

loop_
_atom_site_type_symbol
_atom_site_label
_atom_site_fract_x
_atom_site_fract_y
_atom_site_fract_z
_atom_site_U_iso_or_equiv
_atom_site_adp_type
_atom_site_occupancy
S S1 0.65286(6) 0.53082(7) 0.38502(6) 0.0173 Uani 1.0000
S S2 0.59380(7) 0.28367(7) 0.33822(7) 0.0182 Uani 1.0000
C C3 0.4325(2) 0.3208(3) 0.1897(2) 0.0161 Uani 1.0000
C C4 0.4052(2) 0.4996(3) 0.1666(2) 0.0145 Uani 1.0000
C C5 0.5024(2) 0.6089(3) 0.2519(2) 0.0145 Uani 1.0000
Cl Cl6 0.48670(7) 0.82139(7) 0.23385(7) 0.0207 Uani 1.0000
Cl Cl7 0.25439(6) 0.56383(7) 0.03087(6) 0.0195 Uani 1.0000
O O8 0.3614(2) 0.2041(2) 0.1230(2) 0.0232 Uani 1.0000

loop_
_atom_site_aniso_label
_atom_site_aniso_U_11
_atom_site_aniso_U_22
_atom_site_aniso_U_33
_atom_site_aniso_U_12
_atom_site_aniso_U_13
_atom_site_aniso_U_23
S1 0.0155(3) 0.0155(3) 0.0199(3) 0.00018(18) -0.0002(2) -0.00018(19)
S2 0.0196(3) 0.0133(3) 0.0210(3) 0.00319(19) 0.0008(2) 0.00174(19)
C3 0.0178(10) 0.0132(10) 0.0175(10) 0.0016(8) 0.0032(8) -0.0001(8)
C4 0.0151(9) 0.0133(9) 0.0149(10) 0.0020(8) 0.0018(8) -0.0007(8)
C5 0.0152(9) 0.0131(10) 0.0156(10) 0.0022(7) 0.0039(8) 0.0008(8)
Cl6 0.0220(3) 0.0111(3) 0.0280(3) -0.00152(18) 0.0007(2) -0.00077(19)
Cl7 0.0199(3) 0.0157(3) 0.0207(3) 0.00089(19) -0.0038(2) 0.00105(19)
O8 0.0283(9) 0.0126(8) 0.0270(9) -0.0034(6) -0.0018(7) -0.0025(6)

loop_
_atom_type_symbol
_atom_type_scat_Cromer_Mann_a1
_atom_type_scat_Cromer_Mann_a2
_atom_type_scat_Cromer_Mann_a3
_atom_type_scat_Cromer_Mann_a4
_atom_type_scat_Cromer_Mann_b1
_atom_type_scat_Cromer_Mann_b2
_atom_type_scat_Cromer_Mann_b3
_atom_type_scat_Cromer_Mann_b4
_atom_type_scat_Cromer_Mann_c
_atom_type_scat_dispersion_real
_atom_type_scat_dispersion_imag
_atom_type_scat_source
C 2.3100 1.0200 1.5886 0.8650 20.8439 10.2075 0.5687 51.6512 0.2156 0.0033 0.0016 'International Tables Vol C 4.2.6.8 and 6.1.1.4'
H 0.4930 0.3229 0.1402 0.0408 10.5109 26.1257 3.1424 57.7998 0.0030 0.0000 0.0000 'International Tables Vol C 4.2.6.8 and 6.1.1.4'
S 6.9053 5.2034 1.4379 1.5863 1.4679 22.2151 0.2536 56.1720 0.8669 0.1246 0.1234 'International Tables Vol C 4.2.6.8 and 6.1.1.4'
O 3.0485 2.2868 1.5463 0.8670 13.2771 5.7011 0.3239 32.9089 0.2508 0.0106 0.0060 'International Tables Vol C 4.2.6.8 and 6.1.1.4'
Cl 11.4604 7.1964 6.2556 1.6455 0.0104 1.1662 18.5194 47.7784 -9.5574 0.1484 0.1585 'International Tables Vol C 4.2.6.8 and 6.1.1.4'

loop_
_geom_angle_atom_site_label_1
_geom_angle_atom_site_label_2
_geom_angle_atom_site_label_3
_geom_angle
_geom_angle_publ_flag
S2 S1 C5 93.88(8) n
S1 S2 C3 97.60(8) n
S2 C3 C4 110.94(16) n
S2 C3 O8 120.71(17) n
C4 C3 O8 128.3(2) n
C3 C4 C5 118.4(2) n
C3 C4 Cl7 118.83(17) n
C5 C4 Cl7 122.75(18) n
S1 C5 C4 119.11(18) n
S1 C5 Cl6 117.45(13) n
C4 C5 Cl6 123.43(17) n

loop_
_geom_bond_atom_site_label_1
_geom_bond_atom_site_label_2
_geom_bond_distance
_geom_bond_publ_flag
S1 S2 2.0521(8) n
S1 C5 1.728(2) n
S2 C3 1.785(2) n
C3 C4 1.447(3) n
C3 O8 1.212(3) n
C4 C5 1.353(3) n
C4 Cl7 1.707(2) n
C5 Cl6 1.696(2) n

_cod_database_fobs_code 1544627
